data_4344180
loop_
_publ_author_name
'Bie Lijian'
'Wang Yingxia'
'Lin Jianhua'
'Loong Chun-K'

_publ_section_title
;
 n=2 member of the hexagonal perovskite-intergrowth manganate family An+1
 Mnn O3n+3 (Ca2 O)
;
_journal_name_full 'Inorganic Chemistry Communications'
_journal_page_first 966
_journal_page_last 970
_journal_volume 5
_journal_year 2002
_chemical_formula_sum 'Ba0.8 Ca1.6 La2 Mn2 O10 Sr0.6'
_chemical_name_systematic
;
(La1.8 Ba0.8 Sr0.4) (Mn2 O9) ((Ca0.8 La0.1 Sr0.1)2 O)
;
_space_group_IT_number 194
_symmetry_space_group_name_Hall '-P 6c 2c'
_symmetry_space_group_name_H-M 'P 63/m m c'
_cell_angle_alpha 90
_cell_angle_beta 90
_cell_angle_gamma 120
_cell_formula_units_Z 2
_cell_length_a 5.63591
_cell_length_b 5.63591
_cell_length_c 16.2843
_cell_volume 447.948
_citation_journal_id_ASTM ICCOFP
_cod_data_source_file BieLijian_ICCOFP_2002_349.cif
_cod_data_source_block Ba0.8Ca1.6La2Mn2O10Sr0.6
_cod_original_cell_volume 447.9482
_cod_database_code 4344180

loop_
_symmetry_equiv_pos_as_xyz
x,y,z
x-y,x,z+1/2
-y,x-y,z
-x,-y,z+1/2
-x+y,-x,z
y,-x+y,z+1/2
-y,-x,-z+1/2
x-y,-y,-z
x,x-y,-z+1/2
y,x,-z
-x+y,y,-z+1/2
-x,-x+y,-z
-x,-y,-z
-x+y,-x,-z-1/2
y,-x+y,-z
x,y,-z-1/2
x-y,x,-z
-y,x-y,-z-1/2
y,x,z-1/2
-x+y,y,z
-x,-x+y,z-1/2
-y,-x,z
x-y,-y,z-1/2
x,x-y,z

loop_
_atom_site_label
_atom_site_type_symbol
_atom_site_fract_x
_atom_site_fract_y
_atom_site_fract_z
_atom_site_occupancy
_atom_site_U_iso_or_equiv
Sr3 Sr+2 0.3333 0.6667 0.4881 0.1 0.0
Ba1 Ba+2 0.3333 0.6667 0.25 0.8 0.0
La2 La+3 0.3333 0.6667 0.4881 0.1 0.0
Mn1 Mn+4 0.6667 0.3333 0.1706 1 0.0
Sr1 Sr+2 0.3333 0.6667 0.25 0.2 0.0
O3 O-2 0 0.123 0 0.167 0.0
Sr2 Sr+2 0 0 0.1325 0.1 0.0
Ca1 Ca+2 0.3333 0.6667 0.4881 0.8 0.0
La1 La+3 0 0 0.1325 0.9 0.0
O2 O-2 0.8212 0.6424 0.25 1 0.0
O1 O-2 0.5066 0.0132 0.1077 1 0.0
